data_4300705
loop_
_publ_author_name
'Sabater, Laurent'
'Hureau, Christelle'
'Guillot, R\'egis'
'Aukauloo Ally'

_journal_name_full 'Inorganic Chemistry'
_journal_year 2006
_chemical_formula_sum 'C23 H24 Cl2 Mn N5 O5'
_chemical_formula_weight 576.31
_space_group_IT_number 14
_symmetry_cell_setting monoclinic
_symmetry_space_group_name_Hall '-P 2ybc'
_symmetry_space_group_name_H-M 'P 1 21/c 1'
_cell_angle_alpha 90.00
_cell_angle_beta 107.865(4)
_cell_angle_gamma 90.00
_cell_formula_units_Z 4
_cell_length_a 10.4945(13)
_cell_length_b 26.642(4)
_cell_length_c 9.2703(13)
_cell_measurement_temperature 100(1)
_cell_volume 2466.9(6)
_diffrn_ambient_temperature 100(1)
_exptl_crystal_density_diffrn 1.552
_cod_original_sg_symbol_H-M 'P 21/c'
_cod_database_code 4300705

loop_
_symmetry_equiv_pos_as_xyz
'x, y, z'
'-x, y+1/2, -z+1/2'
'-x, -y, -z'
'x, -y-1/2, z-1/2'

loop_
_atom_site_label
_atom_site_type_symbol
_atom_site_fract_x
_atom_site_fract_y
_atom_site_fract_z
_atom_site_U_iso_or_equiv
_atom_site_adp_type
_atom_site_occupancy
_atom_site_symmetry_multiplicity
_atom_site_calc_flag
_atom_site_refinement_flags
_atom_site_disorder_assembly
_atom_site_disorder_group
H2 H 0.257(4) 0.6754(14) 1.018(4) 0.026(11) Uiso 1 1 d . . .
H1 H 0.107(4) 0.6623(15) 0.937(4) 0.046(13) Uiso 1 1 d . . .
H3 H 0.187(4) 0.6391(16) 1.101(5) 0.059(15) Uiso 1 1 d . . .
Mn Mn 0.29852(5) 0.34793(2) 0.06626(6) 0.01235(16) Uani 1 1 d . . .
Cl Cl 0.11015(8) 0.31954(3) -0.10823(10) 0.0193(2) Uani 1 1 d . . .
O1 O 0.3895(2) 0.28684(8) 0.0818(3) 0.0182(6) Uani 1 1 d . . .
N2 N 0.2287(3) 0.42336(10) 0.0581(3) 0.0119(7) Uani 1 1 d . . .
N1 N 0.3597(3) 0.38426(10) -0.1216(3) 0.0138(7) Uani 1 1 d . . .
N4 N 0.1947(3) 0.34781(11) 0.2460(3) 0.0129(7) Uani 1 1 d . . .
N3 N 0.4537(3) 0.37687(10) 0.2283(3) 0.0137(7) Uani 1 1 d . . .
C7 C 0.2065(3) 0.31354(14) 0.3548(4) 0.0189(9) Uani 1 1 d . . .
H010 H 0.2508 0.2836 0.3504 0.023 Uiso 1 1 calc R . .
C3 C 0.4277(3) 0.44166(13) -0.3344(4) 0.0172(9) Uani 1 1 d . . .
H011 H 0.4526 0.4615 -0.4037 0.021 Uiso 1 1 calc R . .
C16 C 0.6113(3) 0.30996(13) 0.2375(4) 0.0165(9) Uani 1 1 d . . .
C11 C 0.1290(3) 0.39088(13) 0.2516(4) 0.0133(9) Uani 1 1 d . . .
C2 C 0.4910(4) 0.39661(13) -0.2885(4) 0.0174(9) Uani 1 1 d . . .
H014 H 0.5574 0.3853 -0.3277 0.021 Uiso 1 1 calc R . .
C4 C 0.3272(3) 0.45740(13) -0.2777(4) 0.0161(9) Uani 1 1 d . . .
H015 H 0.2815 0.4872 -0.3105 0.019 Uiso 1 1 calc R . .
C1 C 0.4536(3) 0.36862(13) -0.1828(4) 0.0167(9) Uani 1 1 d . . .
H016 H 0.4949 0.3378 -0.1528 0.020 Uiso 1 1 calc R . .
C5 C 0.2962(3) 0.42778(13) -0.1712(4) 0.0122(8) Uani 1 1 d . . .
C8 C 0.1548(3) 0.32119(14) 0.4738(4) 0.0206(9) Uani 1 1 d . . .
H018 H 0.1646 0.2969 0.5484 0.025 Uiso 1 1 calc R . .
C9 C 0.0888(3) 0.36529(14) 0.4798(4) 0.0190(9) Uani 1 1 d . . .
H019 H 0.0531 0.3712 0.5585 0.023 Uiso 1 1 calc R . .
C20 C 0.7932(4) 0.25243(15) 0.2576(4) 0.0297(11) Uani 1 1 d . . .
H020 H 0.8830 0.2438 0.2973 0.036 Uiso 1 1 calc R . .
C21 C 0.7474(4) 0.29649(14) 0.2962(4) 0.0233(10) Uani 1 1 d . . .
H021 H 0.8069 0.3182 0.3624 0.028 Uiso 1 1 calc R . .
C17 C 0.5199(4) 0.27736(13) 0.1385(4) 0.0166(9) Uani 1 1 d . . .
C12 C 0.1126(3) 0.42581(13) 0.1191(4) 0.0163(9) Uani 1 1 d . . .
H02A H 0.0314 0.4171 0.0393 0.020 Uiso 1 1 calc R . .
H02B H 0.1030 0.4599 0.1508 0.020 Uiso 1 1 calc R . .
C6 C 0.1895(3) 0.44166(13) -0.1010(4) 0.0143(8) Uani 1 1 d . . .
H02C H 0.1783 0.4778 -0.1029 0.017 Uiso 1 1 calc R . .
H02D H 0.1049 0.4267 -0.1586 0.017 Uiso 1 1 calc R . .
C10 C 0.0760(3) 0.40075(13) 0.3676(4) 0.0165(9) Uani 1 1 d . . .
H025 H 0.0321 0.4309 0.3702 0.020 Uiso 1 1 calc R . .
C15 C 0.5708(3) 0.35757(14) 0.2810(4) 0.0172(9) Uani 1 1 d . . .
H026 H 0.6348 0.3760 0.3535 0.021 Uiso 1 1 calc R . .
C13 C 0.3434(3) 0.45519(12) 0.1502(4) 0.0150(9) Uani 1 1 d . . .
H02E H 0.3988 0.4651 0.0884 0.018 Uiso 1 1 calc R . .
H02F H 0.3091 0.4853 0.1839 0.018 Uiso 1 1 calc R . .
C14 C 0.4257(3) 0.42586(13) 0.2852(4) 0.0160(9) Uani 1 1 d . . .
H03A H 0.5086 0.4434 0.3348 0.019 Uiso 1 1 calc R . .
H03B H 0.3767 0.4215 0.3576 0.019 Uiso 1 1 calc R . .
C18 C 0.5695(4) 0.23219(14) 0.0998(4) 0.0242(10) Uani 1 1 d . . .
H032 H 0.5115 0.2099 0.0344 0.029 Uiso 1 1 calc R . .
C19 C 0.7036(4) 0.22045(15) 0.1577(4) 0.0283(10) Uani 1 1 d . . .
H033 H 0.7347 0.1905 0.1294 0.034 Uiso 1 1 calc R . .
Cl2 Cl 0.17870(8) 0.55534(3) 0.36522(9) 0.0148(2) Uani 1 1 d . . .
O2 O 0.3023(2) 0.52899(9) 0.4348(3) 0.0253(7) Uani 1 1 d . . .
O5 O 0.0731(2) 0.53353(9) 0.4109(3) 0.0268(7) Uani 1 1 d . . .
O3 O 0.1473(2) 0.55193(9) 0.2030(2) 0.0225(6) Uani 1 1 d . . .
O4 O 0.1949(3) 0.60720(9) 0.4093(3) 0.0301(7) Uani 1 1 d . . .
C22 C 0.2383(4) 0.60433(16) 0.9367(4) 0.0265(11) Uani 1 1 d . . .
C23 C 0.1939(4) 0.64784(17) 1.0051(5) 0.0261(10) Uani 1 1 d . . .
N5 N 0.2728(4) 0.57052(14) 0.8833(4) 0.0395(10) Uani 1 1 d . . .

loop_
_atom_site_aniso_label
_atom_site_aniso_U_11
_atom_site_aniso_U_22
_atom_site_aniso_U_33
_atom_site_aniso_U_23
_atom_site_aniso_U_13
_atom_site_aniso_U_12
Mn 0.0108(3) 0.0126(3) 0.0125(3) -0.0012(3) 0.0018(2) 0.0007(3)
Cl 0.0154(5) 0.0196(5) 0.0207(5) -0.0045(4) 0.0024(4) -0.0036(4)
O1 0.0139(16) 0.0157(15) 0.0230(15) -0.0006(12) 0.0025(12) 0.0031(11)
N2 0.0095(16) 0.0138(17) 0.0118(17) 0.0009(13) 0.0022(13) 0.0006(13)
N1 0.0109(17) 0.0152(18) 0.0131(17) -0.0011(14) 0.0005(14) 0.0008(14)
N4 0.0124(16) 0.0124(18) 0.0132(17) 0.0007(15) 0.0029(13) -0.0015(14)
N3 0.0133(19) 0.0158(18) 0.0123(17) 0.0021(14) 0.0043(14) 0.0005(14)
C7 0.018(2) 0.016(2) 0.021(2) -0.0001(19) 0.0044(18) -0.0005(17)
C3 0.025(2) 0.016(2) 0.012(2) -0.0021(17) 0.0075(18) -0.0053(19)
C16 0.015(2) 0.016(2) 0.019(2) 0.0042(18) 0.0072(18) 0.0038(18)
C11 0.006(2) 0.015(2) 0.015(2) -0.0014(17) -0.0020(17) -0.0018(16)
C2 0.018(2) 0.021(2) 0.016(2) -0.0036(18) 0.0091(18) -0.0018(18)
C4 0.018(2) 0.014(2) 0.014(2) 0.0011(17) 0.0027(18) 0.0017(17)
C1 0.015(2) 0.016(2) 0.017(2) 0.0009(18) 0.0025(19) 0.0035(17)
C5 0.013(2) 0.012(2) 0.009(2) -0.0048(17) -0.0009(16) -0.0019(17)
C8 0.021(2) 0.022(2) 0.020(2) 0.0062(18) 0.0072(19) -0.0011(19)
C9 0.015(2) 0.029(3) 0.016(2) -0.0016(19) 0.0090(18) -0.0010(18)
C20 0.019(2) 0.035(3) 0.036(3) 0.013(2) 0.010(2) 0.013(2)
C21 0.018(2) 0.024(3) 0.025(2) 0.0055(18) 0.0029(19) 0.0036(19)
C17 0.020(2) 0.015(2) 0.016(2) 0.0062(17) 0.0075(18) 0.0035(18)
C12 0.012(2) 0.019(2) 0.017(2) 0.0006(18) 0.0044(17) 0.0029(17)
C6 0.014(2) 0.014(2) 0.013(2) 0.0002(16) 0.0012(17) 0.0030(17)
C10 0.015(2) 0.018(2) 0.017(2) -0.0053(18) 0.0044(18) -0.0001(17)
C15 0.013(2) 0.027(3) 0.011(2) 0.0035(18) 0.0030(17) -0.0021(19)
C13 0.016(2) 0.011(2) 0.017(2) -0.0045(17) 0.0045(17) -0.0018(17)
C14 0.015(2) 0.017(2) 0.015(2) -0.0072(17) 0.0032(17) -0.0019(17)
C18 0.031(3) 0.015(2) 0.028(2) 0.0030(19) 0.013(2) 0.0062(19)
C19 0.036(3) 0.022(3) 0.033(3) 0.009(2) 0.019(2) 0.014(2)
Cl2 0.0143(5) 0.0146(5) 0.0147(5) 0.0001(4) 0.0033(4) -0.0003(4)
O2 0.0169(15) 0.0368(17) 0.0188(15) 0.0093(13) 0.0005(12) 0.0141(13)
O5 0.0232(15) 0.0291(17) 0.0346(17) 0.0053(13) 0.0187(13) -0.0041(13)
O3 0.0260(15) 0.0300(16) 0.0094(15) 0.0017(12) 0.0025(12) 0.0071(12)
O4 0.0417(18) 0.0142(15) 0.0320(16) -0.0076(13) 0.0077(14) -0.0047(13)
C22 0.024(3) 0.032(3) 0.022(2) 0.005(2) 0.005(2) -0.012(2)
C23 0.025(3) 0.022(3) 0.032(3) -0.001(2) 0.010(2) -0.002(2)
N5 0.056(3) 0.029(2) 0.040(2) -0.0060(19) 0.024(2) -0.004(2)

loop_
_geom_bond_atom_site_label_1
_geom_bond_atom_site_label_2
_geom_bond_distance
_geom_bond_site_symmetry_2
_geom_bond_publ_flag
Mn O1 1.870(2) . ?
Mn N3 2.000(3) . ?
Mn N2 2.132(3) . ?
Mn N1 2.251(3) . ?
Mn N4 2.253(3) . ?
Mn Cl 2.2659(10) . ?
O1 C17 1.330(4) . ?
N2 C6 1.487(4) . ?
N2 C12 1.494(4) . ?
N2 C13 1.505(4) . ?
N1 C1 1.345(4) . ?
N1 C5 1.346(4) . ?
N4 C7 1.338(4) . ?
N4 C11 1.348(4) . ?
N3 C15 1.283(4) . ?
N3 C14 1.471(4) . ?
C7 C8 1.386(5) . ?
C3 C2 1.374(5) . ?
C3 C4 1.381(5) . ?
C16 C17 1.406(5) . ?
C16 C21 1.410(5) . ?
C16 C15 1.434(5) . ?
C11 C10 1.379(5) . ?
C11 C12 1.508(5) . ?
C2 C1 1.380(5) . ?
C4 C5 1.378(5) . ?
C5 C6 1.504(5) . ?
C8 C9 1.373(5) . ?
C9 C10 1.380(5) . ?
C20 C21 1.357(5) . ?
C20 C19 1.390(5) . ?
C17 C18 1.401(5) . ?
C13 C14 1.503(5) . ?
C18 C19 1.379(5) . ?
Cl2 O5 1.426(2) . ?
Cl2 O4 1.436(2) . ?
Cl2 O3 1.440(2) . ?
Cl2 O2 1.441(2) . ?
C22 N5 1.139(5) . ?
C22 C23 1.465(6) . ?
